data_1569379
loop_
_publ_author_name
'Xiang, Juan'
'Gao, Huan'
'Ma, Zhengyu'
'Cai, Xiaohua'
'Zhang, Yu-Peng'

_publ_section_title
;
 6,6&#x2032;-Diheptyl-3,3&#x2032;-bis[(pyridin-3-yl)ethynyl]-5H,5&#x2032;H-dipyrrolo[1,2-b:1&#x2032;,2&#x2032;-g][2,6]naphthyridine-5,5&#x2032;-dione
;
_journal_coeditor_code HB4432
_journal_issue 6
_journal_name_full IUCrData
_journal_paper_doi 10.1107/S2414314623005138
_journal_volume 8
_journal_year 2023
_chemical_formula_iupac 'C42 H42 N4 O2'
_chemical_formula_moiety 'C42 H42 N4 O2'
_chemical_formula_sum 'C42 H42 N4 O2'
_chemical_formula_weight 634.79
_chemical_name_systematic
6,6'-Diheptyl-3,3'-bis[(pyridin-3-yl)ethynyl]-5<i>H</i>,5'<i>H</i>-dipyrrolo[1,2-<i>b</i>:1',2'-<i>g</i>][2,6]naphthyridine-5,5'-dione
_space_group_crystal_system monoclinic
_space_group_IT_number 14
_space_group_name_Hall '-P 2ybc'
_space_group_name_H-M_alt 'P 1 21/c 1'
_atom_sites_solution_hydrogens geom
_atom_sites_solution_primary dual
_audit_creation_method SHELXL-2014/6
_cell_angle_alpha 90
_cell_angle_beta 99.318(3)
_cell_angle_gamma 90
_cell_formula_units_Z 2
_cell_length_a 12.3973(4)
_cell_length_b 4.76620(15)
_cell_length_c 31.5382(10)
_cell_measurement_reflns_used 4194
_cell_measurement_temperature 300(2)
_cell_measurement_theta_max 76.0290
_cell_measurement_theta_min 3.6370
_cell_volume 1838.94(10)
_computing_cell_refinement
;
CrysAlisPro (Rigaku OD, 2022)
;
_computing_data_collection
;
CrysAlisPro (Rigaku OD, 2022)
;
_computing_data_reduction
;
CrysAlisPro (Rigaku OD, 2022)
;
_computing_molecular_graphics
;
Mercury (Macrae <i>et al.</i>,  2020)
;
_computing_structure_refinement
;
<i>SHELXL2014/6</i> (Sheldrick, 2015b)
;
_computing_structure_solution
;
<i>SHELXT</i> (Sheldrick, 2015a)
;
_diffrn_ambient_temperature 300(2)
_diffrn_detector_area_resol_mean 10.0000
_diffrn_measured_fraction_theta_full 0.986
_diffrn_measured_fraction_theta_max 0.928
_diffrn_measurement_device_type 'XtaLAB Synergy, Dualflex, HyPix'
_diffrn_measurement_method f\and\wscans
_diffrn_radiation_type CuK\a
_diffrn_radiation_wavelength 1.54184
_diffrn_reflns_av_R_equivalents 0.0353
_diffrn_reflns_av_unetI/netI 0.0429
_diffrn_reflns_limit_h_max 15
_diffrn_reflns_limit_h_min -15
_diffrn_reflns_limit_k_max 4
_diffrn_reflns_limit_k_min -5
_diffrn_reflns_limit_l_max 39
_diffrn_reflns_limit_l_min -36
_diffrn_reflns_number 10392
_diffrn_reflns_theta_full 67.684
_diffrn_reflns_theta_max 76.484
_diffrn_reflns_theta_min 2.840
_diffrn_source Rotating-anodeX-raytube
_exptl_absorpt_coefficient_mu 0.555
_exptl_absorpt_correction_T_max 1.00000
_exptl_absorpt_correction_T_min 0.28771
_exptl_absorpt_correction_type multi-scan
_exptl_absorpt_process_details
;
(CrysAlisPro; Rigaku OD, 2022)
;
_exptl_crystal_colour 'clear light black'
_exptl_crystal_density_diffrn 1.146
_exptl_crystal_density_method 'not measured'
_exptl_crystal_description needle
_exptl_crystal_F_000 676
_exptl_crystal_size_max 0.24
_exptl_crystal_size_mid 0.06
_exptl_crystal_size_min 0.04
_refine_diff_density_max 0.234
_refine_diff_density_min -0.339
_refine_ls_extinction_method none
_refine_ls_goodness_of_fit_ref 1.054
_refine_ls_hydrogen_treatment constr
_refine_ls_matrix_type full
_refine_ls_number_parameters 218
_refine_ls_number_reflns 3568
_refine_ls_number_restraints 0
_refine_ls_restrained_S_all 1.054
_refine_ls_R_factor_all 0.1053
_refine_ls_R_factor_gt 0.0899
_refine_ls_shift/su_max 0.001
_refine_ls_shift/su_mean 0.000
_refine_ls_structure_factor_coef Fsqd
_refine_ls_weighting_details 'w=1/[\s^2^(Fo^2^)+(0.1846P)^2^] where P=(Fo^2^+2Fc^2^)/3'
_refine_ls_weighting_scheme calc
_refine_ls_wR_factor_gt 0.2287
_refine_ls_wR_factor_ref 0.2545
_reflns_number_gt 2494
_reflns_number_total 3568
_reflns_threshold_expression 'I > 2\s(I)'
_cod_data_source_file hb4432.cif
_cod_data_source_block I
_cod_original_sg_symbol_H-M 'P 21/c'
_cod_database_code 1569379
_shelx_space_group_comment
;
The symmetry employed for this shelxl refinement is uniquely defined
by the following loop, which should always be used as a source of
symmetry information in preference to the above space-group names.
They are only intended as comments.
;
_shelx_estimated_absorpt_t_min 0.218
_shelx_estimated_absorpt_t_max 4.357
_shelxl_version_number 2014/6

loop_
_space_group_symop_operation_xyz
'x, y, z'
'-x, y+1/2, -z+1/2'
'-x, -y, -z'
'x, -y-1/2, z-1/2'

loop_
_atom_site_type_symbol
_atom_site_label
_atom_site_fract_x
_atom_site_fract_y
_atom_site_fract_z
_atom_site_U_iso_or_equiv
_atom_site_adp_type
_atom_site_calc_flag
_atom_site_occupancy
_atom_site_disorder_assembly
_atom_site_disorder_group
O O1 0.36140(17) 0.5877(4) 0.44237(5) 0.1191(7) Uani d 1 . .
N N1 0.32675(13) 0.7409(3) 0.50605(5) 0.0727(5) Uani d 1 . .
N N2 -0.0384(2) -0.2956(5) 0.38938(10) 0.1224(8) Uani d 1 . .
C C7 0.51047(16) 1.0897(3) 0.51924(6) 0.0707(5) Uani d 1 . .
C C4 0.34537(16) 0.9202(4) 0.54140(6) 0.0744(5) Uani d 1 . .
C C3 0.23135(17) 0.5896(4) 0.50748(7) 0.0832(6) Uani d 1 . .
C C5 0.39073(17) 0.7351(4) 0.47350(6) 0.0788(6) Uani d 1 . .
C C6 0.43898(16) 1.0958(4) 0.54828(6) 0.0715(5) Uani d 1 . .
C C15 0.45368(17) 1.2647(4) 0.58936(6) 0.0786(6) Uani d 1 . .
H H15A 0.3828 1.3005 0.5975 0.094 Uiso calc 1 . .
H H15B 0.4867 1.4440 0.5846 0.094 Uiso calc 1 . .
C C10 0.09962(17) 0.0370(4) 0.41748(8) 0.0877(6) Uani d 1 . .
C C1 0.26186(19) 0.8770(4) 0.56470(8) 0.0874(6) Uani d 1 . .
H H1 0.2532 0.9685 0.5900 0.105 Uiso calc 1 . .
C C11 0.0089(2) -0.1250(5) 0.41994(9) 0.0959(7) Uani d 1 . .
H H11 -0.0215 -0.1137 0.4450 0.115 Uiso calc 1 . .
C C8 0.18723(18) 0.3892(4) 0.47647(8) 0.0891(7) Uani d 1 . .
C C2 0.1927(2) 0.6726(5) 0.54376(9) 0.0948(7) Uani d 1 . .
H H2 0.1303 0.6034 0.5530 0.114 Uiso calc 1 . .
C C16 0.5257(2) 1.1103(4) 0.62572(6) 0.0847(6) Uani d 1 . .
H H16A 0.4877 0.9427 0.6327 0.102 Uiso calc 1 . .
H H16B 0.5922 1.0512 0.6158 0.102 Uiso calc 1 . .
C C12 0.0069(3) -0.3101(8) 0.35413(13) 0.1385(12) Uani d 1 . .
H H12 -0.0252 -0.4274 0.3321 0.166 Uiso calc 1 . .
C C9 0.14449(18) 0.2220(4) 0.45104(8) 0.0920(7) Uani d 1 . .
C C17 0.5558(2) 1.2804(5) 0.66556(7) 0.1010(8) Uani d 1 . .
H H17A 0.4892 1.3449 0.6749 0.121 Uiso calc 1 . .
H H17B 0.5956 1.4450 0.6587 0.121 Uiso calc 1 . .
C C18 0.6239(2) 1.1297(6) 0.70235(7) 0.1040(8) Uani d 1 . .
H H18A 0.5835 0.9655 0.7090 0.125 Uiso calc 1 . .
H H18B 0.6898 1.0636 0.6927 0.125 Uiso calc 1 . .
C C19 0.6565(3) 1.2890(7) 0.74240(9) 0.1299(12) Uani d 1 . .
H H19A 0.5905 1.3511 0.7524 0.156 Uiso calc 1 . .
H H19B 0.6952 1.4556 0.7356 0.156 Uiso calc 1 . .
C C14 0.1440(3) 0.0156(9) 0.38057(11) 0.1317(11) Uani d 1 . .
H H14 0.2051 0.1210 0.3771 0.158 Uiso calc 1 . .
C C13 0.0965(3) -0.1660(10) 0.34829(13) 0.1589(15) Uani d 1 . .
H H13 0.1261 -0.1870 0.3232 0.191 Uiso calc 1 . .
C C20 0.7258(4) 1.1427(10) 0.77840(10) 0.1596(17) Uani d 1 . .
H H20A 0.6901 0.9677 0.7835 0.192 Uiso calc 1 . .
H H20B 0.7945 1.0954 0.7692 0.192 Uiso calc 1 . .
C C21 0.7502(5) 1.2915(11) 0.81890(12) 0.188(2) Uani d 1 . .
H H21A 0.7859 1.4656 0.8146 0.282 Uiso calc 1 . .
H H21B 0.7974 1.1788 0.8393 0.282 Uiso calc 1 . .
H H21C 0.6835 1.3287 0.8297 0.282 Uiso calc 1 . .

loop_
_atom_site_aniso_label
_atom_site_aniso_U_11
_atom_site_aniso_U_22
_atom_site_aniso_U_33
_atom_site_aniso_U_12
_atom_site_aniso_U_13
_atom_site_aniso_U_23
O1 0.1286(15) 0.1399(14) 0.0870(10) -0.0598(12) 0.0124(10) -0.0351(10)
N1 0.0735(9) 0.0680(8) 0.0707(9) -0.0054(6) -0.0064(7) 0.0048(6)
N2 0.1047(16) 0.1198(16) 0.134(2) -0.0282(13) -0.0080(15) -0.0193(14)
C7 0.0774(11) 0.0665(9) 0.0618(9) -0.0030(8) -0.0083(8) 0.0020(7)
C4 0.0786(11) 0.0704(9) 0.0691(10) 0.0029(8) -0.0034(9) 0.0059(7)
C3 0.0769(12) 0.0730(10) 0.0930(14) -0.0106(9) -0.0064(10) 0.0129(9)
C5 0.0828(12) 0.0779(11) 0.0694(11) -0.0107(9) -0.0067(9) -0.0006(8)
C6 0.0772(11) 0.0672(9) 0.0639(9) 0.0028(8) -0.0071(8) 0.0044(7)
C15 0.0868(13) 0.0763(10) 0.0676(11) 0.0057(9) -0.0032(9) -0.0035(8)
C10 0.0705(11) 0.0816(11) 0.1037(15) -0.0044(9) -0.0073(11) 0.0043(11)
C1 0.0882(14) 0.0868(12) 0.0859(12) 0.0009(10) 0.0100(11) 0.0094(10)
C11 0.0850(14) 0.0896(13) 0.1082(16) -0.0149(11) 0.0008(12) -0.0049(12)
C8 0.0763(12) 0.0753(11) 0.1081(16) -0.0108(9) -0.0082(11) 0.0152(10)
C2 0.0845(14) 0.0918(13) 0.1073(17) -0.0084(11) 0.0131(12) 0.0155(12)
C16 0.0983(14) 0.0830(12) 0.0673(11) 0.0077(10) -0.0031(10) 0.0001(8)
C12 0.126(3) 0.152(3) 0.129(3) -0.018(2) -0.004(2) -0.036(2)
C9 0.0744(12) 0.0784(11) 0.1149(17) -0.0124(9) -0.0097(12) 0.0100(11)
C17 0.1199(19) 0.1020(15) 0.0712(13) 0.0131(13) -0.0143(12) -0.0085(10)
C18 0.1181(19) 0.1188(17) 0.0680(12) 0.0100(14) -0.0066(12) 0.0023(11)
C19 0.151(3) 0.141(2) 0.0823(16) 0.0299(19) -0.0262(17) -0.0199(14)
C14 0.0939(18) 0.171(3) 0.132(2) -0.0288(19) 0.0242(17) -0.007(2)
C13 0.135(3) 0.218(4) 0.127(3) -0.023(3) 0.032(2) -0.048(3)
C20 0.186(4) 0.195(4) 0.0822(17) 0.057(3) -0.023(2) -0.0110(19)
C21 0.225(5) 0.216(4) 0.101(2) 0.065(4) -0.044(3) -0.030(2)

loop_
_atom_type_symbol
_atom_type_description
_atom_type_scat_dispersion_real
_atom_type_scat_dispersion_imag
_atom_type_scat_source
C C 0.0181 0.0091 'International Tables Vol C Tables 4.2.6.8 and 6.1.1.4'
H H 0.0000 0.0000 'International Tables Vol C Tables 4.2.6.8 and 6.1.1.4'
N N 0.0311 0.0180 'International Tables Vol C Tables 4.2.6.8 and 6.1.1.4'
O O 0.0492 0.0322 'International Tables Vol C Tables 4.2.6.8 and 6.1.1.4'

loop_
_geom_angle_atom_site_label_1
_geom_angle_atom_site_label_2
_geom_angle_atom_site_label_3
_geom_angle_site_symmetry_1
_geom_angle_site_symmetry_3
_geom_angle
_geom_angle_publ_flag
C3 N1 C4 . . 108.86(18) ?
C3 N1 C5 . . 126.90(16) ?
C4 N1 C5 . . 124.08(16) ?
C11 N2 C12 . . 116.4(3) ?
C6 C7 C5 . 3_676 119.69(17) ?
C6 C7 C7 . 3_676 121.0(2) ?
C5 C7 C7 3_676 3_676 119.3(2) ?
C1 C4 N1 . . 107.06(17) ?
C1 C4 C6 . . 132.29(19) ?
N1 C4 C6 . . 120.62(19) ?
C2 C3 N1 . . 106.95(18) ?
C2 C3 C8 . . 128.7(2) ?
N1 C3 C8 . . 124.3(2) ?
O1 C5 N1 . . 118.36(19) ?
O1 C5 C7 . 3_676 126.0(2) ?
N1 C5 C7 . 3_676 115.64(16) ?
C7 C6 C4 . . 119.04(17) ?
C7 C6 C15 . . 125.57(18) ?
C4 C6 C15 . . 115.30(19) ?
C6 C15 C16 . . 111.27(15) ?
C6 C15 H15A . . 109.4 ?
C16 C15 H15A . . 109.4 ?
C6 C15 H15B . . 109.4 ?
C16 C15 H15B . . 109.4 ?
H15A C15 H15B . . 108.0 ?
C14 C10 C11 . . 116.8(2) ?
C14 C10 C9 . . 121.1(2) ?
C11 C10 C9 . . 122.1(3) ?
C4 C1 C2 . . 108.0(2) ?
C4 C1 H1 . . 126.0 ?
C2 C1 H1 . . 126.0 ?
N2 C11 C10 . . 125.0(3) ?
N2 C11 H11 . . 117.5 ?
C10 C11 H11 . . 117.5 ?
C9 C8 C3 . . 176.3(3) ?
C3 C2 C1 . . 109.1(2) ?
C3 C2 H2 . . 125.5 ?
C1 C2 H2 . . 125.5 ?
C17 C16 C15 . . 114.06(17) ?
C17 C16 H16A . . 108.7 ?
C15 C16 H16A . . 108.7 ?
C17 C16 H16B . . 108.7 ?
C15 C16 H16B . . 108.7 ?
H16A C16 H16B . . 107.6 ?
N2 C12 C13 . . 124.1(3) ?
N2 C12 H12 . . 118.0 ?
C13 C12 H12 . . 118.0 ?
C8 C9 C10 . . 173.9(3) ?
C16 C17 C18 . . 115.0(2) ?
C16 C17 H17A . . 108.5 ?
C18 C17 H17A . . 108.5 ?
C16 C17 H17B . . 108.5 ?
C18 C17 H17B . . 108.5 ?
H17A C17 H17B . . 107.5 ?
C19 C18 C17 . . 117.2(2) ?
C19 C18 H18A . . 108.0 ?
C17 C18 H18A . . 108.0 ?
C19 C18 H18B . . 108.0 ?
C17 C18 H18B . . 108.0 ?
H18A C18 H18B . . 107.2 ?
C18 C19 C20 . . 117.3(3) ?
C18 C19 H19A . . 108.0 ?
C20 C19 H19A . . 108.0 ?
C18 C19 H19B . . 108.0 ?
C20 C19 H19B . . 108.0 ?
H19A C19 H19B . . 107.2 ?
C10 C14 C13 . . 119.1(3) ?
C10 C14 H14 . . 120.4 ?
C13 C14 H14 . . 120.4 ?
C12 C13 C14 . . 118.6(4) ?
C12 C13 H13 . . 120.7 ?
C14 C13 H13 . . 120.7 ?
C21 C20 C19 . . 117.2(3) ?
C21 C20 H20A . . 108.0 ?
C19 C20 H20A . . 108.0 ?
C21 C20 H20B . . 108.0 ?
C19 C20 H20B . . 108.0 ?
H20A C20 H20B . . 107.2 ?
C20 C21 H21A . . 109.5 ?
C20 C21 H21B . . 109.5 ?
H21A C21 H21B . . 109.5 ?
C20 C21 H21C . . 109.5 ?
H21A C21 H21C . . 109.5 ?
H21B C21 H21C . . 109.5 ?

loop_
_geom_bond_atom_site_label_1
_geom_bond_atom_site_label_2
_geom_bond_site_symmetry_2
_geom_bond_distance
_geom_bond_publ_flag
O1 C5 . 1.214(2) ?
N1 C3 . 1.392(3) ?
N1 C4 . 1.394(2) ?
N1 C5 . 1.396(3) ?
N2 C11 . 1.323(3) ?
N2 C12 . 1.327(5) ?
C7 C6 . 1.374(3) ?
C7 C5 3_676 1.470(3) ?
C7 C7 3_676 1.473(3) ?
C4 C1 . 1.378(3) ?
C4 C6 . 1.419(3) ?
C3 C2 . 1.368(4) ?
C3 C8 . 1.413(3) ?
C5 C7 3_676 1.470(3) ?
C6 C15 . 1.511(3) ?
C15 C16 . 1.524(3) ?
C15 H15A . 0.9700 ?
C15 H15B . 0.9700 ?
C10 C14 . 1.370(4) ?
C10 C11 . 1.377(3) ?
C10 C9 . 1.420(3) ?
C1 C2 . 1.392(3) ?
C1 H1 . 0.9300 ?
C11 H11 . 0.9300 ?
C8 C9 . 1.192(3) ?
C2 H2 . 0.9300 ?
C16 C17 . 1.491(3) ?
C16 H16A . 0.9700 ?
C16 H16B . 0.9700 ?
C12 C13 . 1.343(6) ?
C12 H12 . 0.9300 ?
C17 C18 . 1.502(3) ?
C17 H17A . 0.9700 ?
C17 H17B . 0.9700 ?
C18 C19 . 1.473(3) ?
C18 H18A . 0.9700 ?
C18 H18B . 0.9700 ?
C19 C20 . 1.483(4) ?
C19 H19A . 0.9700 ?
C19 H19B . 0.9700 ?
C14 C13 . 1.392(5) ?
C14 H14 . 0.9300 ?
C13 H13 . 0.9300 ?
C20 C21 . 1.450(5) ?
C20 H20A . 0.9700 ?
C20 H20B . 0.9700 ?
C21 H21A . 0.9600 ?
C21 H21B . 0.9600 ?
C21 H21C . 0.9600 ?

loop_
_geom_torsion_atom_site_label_1
_geom_torsion_atom_site_label_2
_geom_torsion_atom_site_label_3
_geom_torsion_atom_site_label_4
_geom_torsion_site_symmetry_1
_geom_torsion_site_symmetry_2
_geom_torsion_site_symmetry_3
_geom_torsion_site_symmetry_4
_geom_torsion
_geom_torsion_publ_flag
C3 N1 C4 C1 . . . . 0.5(2) ?
C5 N1 C4 C1 . . . . 176.21(16) ?
C3 N1 C4 C6 . . . . 178.77(15) ?
C5 N1 C4 C6 . . . . -5.5(3) ?
C4 N1 C3 C2 . . . . -0.9(2) ?
C5 N1 C3 C2 . . . . -176.42(18) ?
C4 N1 C3 C8 . . . . 179.55(17) ?
C5 N1 C3 C8 . . . . 4.0(3) ?
C3 N1 C5 O1 . . . . 1.3(3) ?
C4 N1 C5 O1 . . . . -173.68(18) ?
C3 N1 C5 C7 . . . 3_676 -178.28(15) ?
C4 N1 C5 C7 . . . 3_676 6.8(3) ?
C5 C7 C6 C4 3_676 . . . -178.44(15) ?
C7 C7 C6 C4 3_676 . . . 1.8(3) ?
C5 C7 C6 C15 3_676 . . . -2.1(3) ?
C7 C7 C6 C15 3_676 . . . 178.13(18) ?
C1 C4 C6 C7 . . . . 178.65(19) ?
N1 C4 C6 C7 . . . . 0.9(2) ?
C1 C4 C6 C15 . . . . 1.9(3) ?
N1 C4 C6 C15 . . . . -175.86(14) ?
C7 C6 C15 C16 . . . . -83.8(2) ?
C4 C6 C15 C16 . . . . 92.7(2) ?
N1 C4 C1 C2 . . . . 0.1(2) ?
C6 C4 C1 C2 . . . . -177.94(19) ?
C12 N2 C11 C10 . . . . 0.6(4) ?
C14 C10 C11 N2 . . . . -0.7(4) ?
C9 C10 C11 N2 . . . . 178.1(2) ?
N1 C3 C2 C1 . . . . 0.9(2) ?
C8 C3 C2 C1 . . . . -179.55(19) ?
C4 C1 C2 C3 . . . . -0.6(3) ?
C6 C15 C16 C17 . . . . 172.3(2) ?
C11 N2 C12 C13 . . . . 0.5(6) ?
C15 C16 C17 C18 . . . . 178.2(2) ?
C16 C17 C18 C19 . . . . 179.6(3) ?
C17 C18 C19 C20 . . . . -178.6(3) ?
C11 C10 C14 C13 . . . . -0.3(5) ?
C9 C10 C14 C13 . . . . -179.2(3) ?
N2 C12 C13 C14 . . . . -1.5(7) ?
C10 C14 C13 C12 . . . . 1.4(6) ?
C18 C19 C20 C21 . . . . -175.0(4) ?
